data_7212441
loop_
_publ_author_name
'Brondel, Nicolas'
'Moynihan, Eamonn J. A.'
'Lehane, K. Niamh'
'Eccles, Kevin S.'
'Elcoate, Curtis J.'
'Coles, Simon J.'
'Lawrence, Simon E.'
'Maguire, Anita R.'

_publ_section_title
;
 Does intermolecular S&#xE001;O&#x22EF;H--C--S&#xE001;O hydrogen bonding
 in sulfoxides and sulfones provide a robust supramolecular synthon in the
 solid state?
;
_journal_issue 10
_journal_name_full CrystEngComm
_journal_page_first 2910
_journal_paper_doi 10.1039/c000371a
_journal_volume 12
_journal_year 2010
_chemical_formula_moiety 'C14 H13 N O5 S'
_chemical_formula_sum 'C14 H13 N O5 S'
_chemical_formula_weight 307.31
_chemical_name_systematic
;
?
;
_space_group_IT_number 14
_symmetry_cell_setting monoclinic
_symmetry_space_group_name_Hall '-P 2ybc'
_symmetry_space_group_name_H-M 'P 1 21/c 1'
_atom_sites_solution_hydrogens geom
_atom_sites_solution_primary direct
_atom_sites_solution_secondary difmap
_audit_creation_method SHELXL-97
_cell_angle_alpha 90.00
_cell_angle_beta 93.450(13)
_cell_angle_gamma 90.00
_cell_formula_units_Z 4
_cell_length_a 13.691(3)
_cell_length_b 12.8075(13)
_cell_length_c 7.9667(10)
_cell_measurement_reflns_used 6067
_cell_measurement_temperature 123(2)
_cell_measurement_theta_max 30.11
_cell_measurement_theta_min 2.98
_cell_volume 1394.4(4)
_computing_cell_refinement
;
CrysAlis RED, Oxford Diffraction Ltd.,
Version 1.171.32.15 (release 10-01-2008 CrysAlis171 .NET)
(compiled Jan 10 2008,16:37:18)
;
_computing_data_collection
;
CrysAlis CCD, Oxford Diffraction Ltd.,
Version 1.171.32.15 (release 10-01-2008 CrysAlis171 .NET)
(compiled Jan 10 2008,16:37:18)
;
_computing_data_reduction
;
CrysAlis RED, Oxford Diffraction Ltd.,
Version 1.171.32.15 (release 10-01-2008 CrysAlis171 .NET)
(compiled Jan 10 2008,16:37:18)
;
_computing_molecular_graphics 'PLATON, (Spek, 2002)'
_computing_publication_material 'SHELXL-97; PLATON'
_computing_structure_refinement 'SHELXL-97 (Sheldrick, 1997)'
_computing_structure_solution 'SHELXS-97 (Sheldrick, 1990)'
_diffrn_ambient_temperature 123(2)
_diffrn_detector_area_resol_mean 10.2673
_diffrn_measured_fraction_theta_full 0.989
_diffrn_measured_fraction_theta_max 0.989
_diffrn_measurement_device_type 'Gemini R Ultra'
_diffrn_measurement_method 'thin slice \w scans'
_diffrn_radiation_monochromator mirror
_diffrn_radiation_source 'Ultra (Mo) X-ray Source'
_diffrn_radiation_type MoK\a
_diffrn_radiation_wavelength 0.71073
_diffrn_reflns_av_R_equivalents 0.0131
_diffrn_reflns_av_sigmaI/netI 0.0132
_diffrn_reflns_limit_h_max 19
_diffrn_reflns_limit_h_min -19
_diffrn_reflns_limit_k_max 18
_diffrn_reflns_limit_k_min -17
_diffrn_reflns_limit_l_max 11
_diffrn_reflns_limit_l_min -11
_diffrn_reflns_number 13717
_diffrn_reflns_theta_full 30.11
_diffrn_reflns_theta_max 30.11
_diffrn_reflns_theta_min 2.98
_exptl_absorpt_coefficient_mu 0.253
_exptl_absorpt_correction_T_max 1.00000
_exptl_absorpt_correction_T_min 0.45768
_exptl_absorpt_correction_type multi-scan
_exptl_absorpt_process_details
;
CrysAlis RED, Oxford Diffraction Ltd.,
Version 1.171.32.15 (release 10-01-2008 CrysAlis171 .NET)
(compiled Jan 10 2008,16:37:18)
Empirical absorption correction using spherical harmonics,
implemented in SCALE3 ABSPACK scaling algorithm.
;
_exptl_crystal_colour colourless
_exptl_crystal_density_diffrn 1.464
_exptl_crystal_density_method 'not measured'
_exptl_crystal_description block
_exptl_crystal_F_000 640
_exptl_crystal_size_max 0.45
_exptl_crystal_size_mid 0.38
_exptl_crystal_size_min 0.24
_refine_diff_density_max 0.362
_refine_diff_density_min -0.398
_refine_diff_density_rms 0.048
_refine_ls_extinction_method none
_refine_ls_goodness_of_fit_ref 1.059
_refine_ls_hydrogen_treatment constr
_refine_ls_matrix_type full
_refine_ls_number_parameters 203
_refine_ls_number_reflns 4067
_refine_ls_number_restraints 0
_refine_ls_restrained_S_all 1.059
_refine_ls_R_factor_all 0.0356
_refine_ls_R_factor_gt 0.0294
_refine_ls_shift/su_max 0.001
_refine_ls_shift/su_mean 0.000
_refine_ls_structure_factor_coef Fsqd
_refine_ls_weighting_details 'calc w=1/[\s^2^(Fo^2^)+(0.0460P)^2^+0.4022P] where P=(Fo^2^+2Fc^2^)/3'
_refine_ls_weighting_scheme calc
_refine_ls_wR_factor_gt 0.0809
_refine_ls_wR_factor_ref 0.0836
_reflns_number_gt 3598
_reflns_number_total 4067
_reflns_threshold_expression >2sigma(I)
_cod_data_source_file c000371a.txt
_cod_data_source_block compound_12
_cod_depositor_comments
;
The following automatic conversions were performed:

'_symmetry_cell_setting' value 'Monoclinic' changed to 'monoclinic'
according to /home/saulius/struct/CIF-dictionaries/cif_core.dic
dictionary named 'cif_core.dic' version 2.4.2 from 2011-04-26.

Automatic conversion script
Id: cif_fix_values 1891 2012-01-12 08:04:46Z andrius 
;
_cod_original_sg_symbol_H-M P21/c
_cod_database_code 7212441

loop_
_symmetry_equiv_pos_as_xyz
'x, y, z'
'-x, y+1/2, -z+1/2'
'-x, -y, -z'
'x, -y-1/2, z-1/2'

loop_
_atom_site_label
_atom_site_type_symbol
_atom_site_fract_x
_atom_site_fract_y
_atom_site_fract_z
_atom_site_U_iso_or_equiv
_atom_site_adp_type
_atom_site_occupancy
_atom_site_symmetry_multiplicity
_atom_site_calc_flag
_atom_site_refinement_flags
S9 S 0.763895(17) 0.602259(18) 0.06387(3) 0.01395(7) Uani 1 1 d .
O2 O 0.43259(5) 0.37984(6) 0.33473(10) 0.02120(16) Uani 1 1 d .
O10 O 0.81898(5) 0.52769(6) -0.02894(9) 0.01929(15) Uani 1 1 d .
O11 O 0.73031(5) 0.69637(6) -0.02118(9) 0.01963(16) Uani 1 1 d .
O20 O 1.16063(6) 0.95030(6) -0.02527(11) 0.02376(17) Uani 1 1 d .
O21 O 1.23633(6) 0.80333(7) -0.05343(12) 0.02777(19) Uani 1 1 d .
N19 N 1.16697(6) 0.85492(7) -0.00894(11) 0.01771(17) Uani 1 1 d .
C1 C 0.34607(7) 0.43440(9) 0.37983(13) 0.0204(2) Uani 1 1 d .
H1A H 0.3636 0.4861 0.4636 0.022(3) Uiso 1 1 d R
H1B H 0.3009 0.3856 0.4239 0.029(4) Uiso 1 1 d R
H1C H 0.3160 0.4679 0.2820 0.020(3) Uiso 1 1 d R
C3 C 0.50479(7) 0.43668(8) 0.27016(12) 0.01690(19) Uani 1 1 d .
C4 C 0.50039(7) 0.54432(8) 0.24163(13) 0.01850(19) Uani 1 1 d .
H4 H 0.4446 0.5817 0.2649 0.026(4) Uiso 1 1 d R
C5 C 0.58020(7) 0.59523(8) 0.17814(13) 0.01778(19) Uani 1 1 d .
H5 H 0.5780 0.6669 0.1593 0.029(4) Uiso 1 1 d R
C6 C 0.66340(7) 0.53831(8) 0.14303(12) 0.01540(18) Uani 1 1 d .
C7 C 0.66755(7) 0.43048(8) 0.16988(13) 0.01798(19) Uani 1 1 d .
H7 H 0.7232 0.3931 0.1455 0.029(4) Uiso 1 1 d R
C8 C 0.58846(8) 0.37989(8) 0.23290(14) 0.0199(2) Uani 1 1 d .
H8 H 0.5907 0.3081 0.2506 0.031(4) Uiso 1 1 d R
C12 C 0.83932(7) 0.64009(8) 0.24570(12) 0.01625(18) Uani 1 1 d .
H12A H 0.8029 0.6855 0.3167 0.027(4) Uiso 1 1 d R
H12B H 0.8594 0.5788 0.3104 0.024(3) Uiso 1 1 d R
C13 C 0.92796(7) 0.69642(8) 0.18864(11) 0.01464(18) Uani 1 1 d .
C14 C 0.92779(7) 0.80554(8) 0.17897(12) 0.01547(18) Uani 1 1 d .
H14 H 0.8746 0.8431 0.2142 0.032(4) Uiso 1 1 d R
C15 C 1.00677(7) 0.85805(8) 0.11691(12) 0.01601(18) Uani 1 1 d .
H15 H 1.0070 0.9305 0.1098 0.024(3) Uiso 1 1 d R
C16 C 1.08548(7) 0.80000(8) 0.06573(12) 0.01506(18) Uani 1 1 d .
C17 C 1.08908(7) 0.69212(8) 0.07792(12) 0.01688(19) Uani 1 1 d .
H17 H 1.1434 0.6552 0.0460 0.035(4) Uiso 1 1 d R
C18 C 1.00924(7) 0.64060(8) 0.13915(12) 0.01709(18) Uani 1 1 d .
H18 H 1.0098 0.5682 0.1473 0.025(4) Uiso 1 1 d R

loop_
_atom_site_aniso_label
_atom_site_aniso_U_11
_atom_site_aniso_U_22
_atom_site_aniso_U_33
_atom_site_aniso_U_23
_atom_site_aniso_U_13
_atom_site_aniso_U_12
S9 0.01504(12) 0.01285(12) 0.01429(11) -0.00029(8) 0.00375(8) -0.00014(8)
O2 0.0159(3) 0.0182(4) 0.0301(4) -0.0004(3) 0.0070(3) -0.0032(3)
O10 0.0207(3) 0.0175(3) 0.0204(3) -0.0045(3) 0.0071(3) 0.0000(3)
O11 0.0205(3) 0.0175(3) 0.0211(3) 0.0055(3) 0.0028(3) 0.0011(3)
O20 0.0243(4) 0.0156(4) 0.0322(4) -0.0020(3) 0.0083(3) -0.0035(3)
O21 0.0174(4) 0.0241(4) 0.0431(5) -0.0029(3) 0.0121(3) 0.0015(3)
N19 0.0157(4) 0.0174(4) 0.0203(4) -0.0032(3) 0.0030(3) -0.0020(3)
C1 0.0144(4) 0.0244(5) 0.0228(5) -0.0026(4) 0.0036(4) -0.0024(4)
C3 0.0151(4) 0.0168(5) 0.0190(4) -0.0012(3) 0.0022(3) -0.0030(3)
C4 0.0149(4) 0.0179(5) 0.0230(5) 0.0003(4) 0.0035(3) 0.0020(3)
C5 0.0180(4) 0.0140(4) 0.0216(5) 0.0009(3) 0.0033(4) 0.0018(3)
C6 0.0149(4) 0.0146(4) 0.0170(4) -0.0003(3) 0.0030(3) -0.0003(3)
C7 0.0166(4) 0.0148(4) 0.0230(5) -0.0009(4) 0.0049(3) 0.0009(3)
C8 0.0196(5) 0.0132(4) 0.0273(5) -0.0005(4) 0.0051(4) -0.0004(4)
C12 0.0184(4) 0.0170(4) 0.0136(4) -0.0005(3) 0.0033(3) -0.0026(4)
C13 0.0159(4) 0.0158(4) 0.0123(4) -0.0005(3) 0.0014(3) -0.0004(3)
C14 0.0146(4) 0.0153(4) 0.0166(4) -0.0011(3) 0.0022(3) 0.0013(3)
C15 0.0165(4) 0.0135(4) 0.0181(4) -0.0013(3) 0.0017(3) 0.0007(3)
C16 0.0136(4) 0.0158(4) 0.0158(4) -0.0008(3) 0.0015(3) -0.0009(3)
C17 0.0154(4) 0.0161(4) 0.0193(4) -0.0013(3) 0.0027(3) 0.0028(3)
C18 0.0194(5) 0.0134(4) 0.0186(4) 0.0000(3) 0.0024(3) 0.0010(4)

loop_
_atom_type_symbol
_atom_type_description
_atom_type_scat_dispersion_real
_atom_type_scat_dispersion_imag
_atom_type_scat_source
C C 0.0033 0.0016 'International Tables Vol C Tables 4.2.6.8 and 6.1.1.4'
H H 0.0000 0.0000 'International Tables Vol C Tables 4.2.6.8 and 6.1.1.4'
N N 0.0061 0.0033 'International Tables Vol C Tables 4.2.6.8 and 6.1.1.4'
O O 0.0106 0.0060 'International Tables Vol C Tables 4.2.6.8 and 6.1.1.4'
S S 0.1246 0.1234 'International Tables Vol C Tables 4.2.6.8 and 6.1.1.4'

loop_
_geom_angle_atom_site_label_1
_geom_angle_atom_site_label_2
_geom_angle_atom_site_label_3
_geom_angle
O11 S9 O10 118.17(5)
O11 S9 C6 108.93(5)
O10 S9 C6 108.68(5)
O11 S9 C12 107.75(5)
O10 S9 C12 107.36(5)
C6 S9 C12 105.19(5)
C3 O2 C1 117.67(8)
O21 N19 O20 123.70(9)
O21 N19 C16 118.53(9)
O20 N19 C16 117.76(8)
O2 C1 H1A 109.5
O2 C1 H1B 109.5
H1A C1 H1B 109.5
O2 C1 H1C 109.5
H1A C1 H1C 109.4
H1B C1 H1C 109.5
O2 C3 C4 124.52(9)
O2 C3 C8 115.19(9)
C4 C3 C8 120.29(9)
C5 C4 C3 119.56(9)
C5 C4 H4 120.2
C3 C4 H4 120.2
C4 C5 C6 119.73(9)
C4 C5 H5 120.1
C6 C5 H5 120.2
C5 C6 C7 120.79(9)
C5 C6 S9 119.78(8)
C7 C6 S9 119.44(8)
C8 C7 C6 119.54(9)
C8 C7 H7 120.3
C6 C7 H7 120.2
C7 C8 C3 120.08(9)
C7 C8 H8 119.9
C3 C8 H8 120.0
C13 C12 S9 108.71(6)
C13 C12 H12A 109.9
S9 C12 H12A 110.0
C13 C12 H12B 109.9
S9 C12 H12B 110.0
H12A C12 H12B 108.3
C18 C13 C14 119.56(9)
C18 C13 C12 120.63(9)
C14 C13 C12 119.76(9)
C15 C14 C13 120.28(9)
C15 C14 H14 119.8
C13 C14 H14 119.9
C14 C15 C16 118.63(9)
C14 C15 H15 120.7
C16 C15 H15 120.7
C17 C16 C15 122.52(9)
C17 C16 N19 118.64(9)
C15 C16 N19 118.82(9)
C16 C17 C18 118.19(9)
C16 C17 H17 120.9
C18 C17 H17 120.9
C17 C18 C13 120.79(9)
C17 C18 H18 119.6
C13 C18 H18 119.6

loop_
_geom_bond_atom_site_label_1
_geom_bond_atom_site_label_2
_geom_bond_distance
S9 O11 1.4442(8)
S9 O10 1.4473(7)
S9 C6 1.7510(10)
S9 C12 1.7943(10)
O2 C3 1.3538(12)
O2 C1 1.4394(13)
O20 N19 1.2311(12)
O21 N19 1.2265(12)
N19 C16 1.4742(12)
C1 H1A 0.9603
C1 H1B 0.9607
C1 H1C 0.9605
C3 C4 1.3980(14)
C3 C8 1.4036(14)
C4 C5 1.3935(14)
C4 H4 0.9297
C5 C6 1.3948(13)
C5 H5 0.9304
C6 C7 1.3981(14)
C7 C8 1.3820(14)
C7 H7 0.9302
C8 H8 0.9306
C12 C13 1.5055(13)
C12 H12A 0.9700
C12 H12B 0.9696
C13 C18 1.3991(13)
C13 C14 1.3996(14)
C14 C15 1.3894(13)
C14 H14 0.9302
C15 C16 1.3904(13)
C15 H15 0.9298
C16 C17 1.3858(14)
C17 C18 1.3902(14)
C17 H17 0.9298
C18 H18 0.9297

loop_
_geom_torsion_atom_site_label_1
_geom_torsion_atom_site_label_2
_geom_torsion_atom_site_label_3
_geom_torsion_atom_site_label_4
_geom_torsion
C1 O2 C3 C4 -1.15(15)
C1 O2 C3 C8 178.29(9)
O2 C3 C4 C5 178.51(10)
C8 C3 C4 C5 -0.91(15)
C3 C4 C5 C6 0.28(15)
C4 C5 C6 C7 0.37(15)
C4 C5 C6 S9 -179.80(8)
O11 S9 C6 C5 -25.01(10)
O10 S9 C6 C5 -155.00(8)
C12 S9 C6 C5 90.28(9)
O11 S9 C6 C7 154.83(8)
O10 S9 C6 C7 24.84(10)
C12 S9 C6 C7 -89.88(9)
C5 C6 C7 C8 -0.39(15)
S9 C6 C7 C8 179.78(8)
C6 C7 C8 C3 -0.24(16)
O2 C3 C8 C7 -178.57(9)
C4 C3 C8 C7 0.89(16)
O11 S9 C12 C13 -63.69(8)
O10 S9 C12 C13 64.58(8)
C6 S9 C12 C13 -179.79(7)
S9 C12 C13 C18 -82.95(10)
S9 C12 C13 C14 94.67(10)
C18 C13 C14 C15 1.53(14)
C12 C13 C14 C15 -176.11(8)
C13 C14 C15 C16 -0.26(14)
C14 C15 C16 C17 -1.53(14)
C14 C15 C16 N19 176.64(8)
O21 N19 C16 C17 -1.95(14)
O20 N19 C16 C17 177.00(9)
O21 N19 C16 C15 179.80(9)
O20 N19 C16 C15 -1.24(13)
C15 C16 C17 C18 1.97(15)
N19 C16 C17 C18 -176.20(8)
C16 C17 C18 C13 -0.64(14)
C14 C13 C18 C17 -1.07(14)
C12 C13 C18 C17 176.55(9)
